data_8101884
loop_
_publ_author_name
'Al-Harrasi, A.'
'Br\"udgam, I.'
'Hartl, H.'
'Rei\&sig, H.-U.'

_publ_section_title
;
Crystal structure of 3R,4S,5R,6S,7R-5-amino-6-(tert-butyldimethylsiloxy)-
7-(tert-butyldimethylsiloxymethyl)-3-hydroxymethyl-2,2-dimethyloxepan-
4-ol, C~22~H~49~NO~5~Si~2~
;
_journal_issue 2
_journal_name_full 'Zeitschrift f\"ur Kristallographie - New Crystal Structures'
_journal_page_first 131
_journal_page_last 132
_journal_volume 221
_journal_year 2006
_chemical_formula_sum 'C22 H49 N O5 Si2'
_chemical_formula_weight 463.80
_chemical_name_systematic
; 
3S,4S,5R,6S,7R-5-amino-6-(tert-butyldimethylsiloxy)-7-(tert-
butyldimethylsiloxymethyl)-3-hydroxymethyl-2,2-dimethyloxepan-4-ol
;
_space_group_IT_number 4
_symmetry_cell_setting monoclinic
_symmetry_space_group_name_Hall 'P 2yb'
_symmetry_space_group_name_H-M 'P 1 21 1'
_atom_sites_solution_hydrogens geom
_atom_sites_solution_primary direct
_atom_sites_solution_secondary difmap
_audit_creation_method SHELXL-97
_cell_angle_alpha 90.00
_cell_angle_beta 98.015(4)
_cell_angle_gamma 90.00
_cell_formula_units_Z 2
_cell_length_a 10.5288(18)
_cell_length_b 8.1518(14)
_cell_length_c 16.554(3)
_cell_measurement_reflns_used 1024
_cell_measurement_temperature 173
_cell_measurement_theta_max 27.57
_cell_measurement_theta_min 1.95
_cell_volume 1406.9(4)
_computing_cell_refinement 'BRUKER SMART'
_computing_data_collection 'BRUKER SMART'
_computing_data_reduction 'BRUKER SAINT'
_computing_publication_material 'SHELXL-97 (Sheldrick, 1997)'
_computing_structure_refinement 'SHELXL-97 (Sheldrick, 1997)'
_computing_structure_solution 'SHELXS-97 (Sheldrick, 1990)'
_diffrn_ambient_temperature 273(2)
_diffrn_measured_fraction_theta_full 0.998
_diffrn_measured_fraction_theta_max 0.998
_diffrn_measurement_device_type 'Bruker SMART CCD'
_diffrn_measurement_method phi/omega
_diffrn_radiation_monochromator graphite
_diffrn_radiation_source 'fine-focus sealed tube'
_diffrn_radiation_type MoK\a
_diffrn_radiation_wavelength 0.71073
_diffrn_reflns_av_R_equivalents 0.0256
_diffrn_reflns_av_sigmaI/netI 0.0401
_diffrn_reflns_limit_h_max 13
_diffrn_reflns_limit_h_min -12
_diffrn_reflns_limit_k_max 10
_diffrn_reflns_limit_k_min -10
_diffrn_reflns_limit_l_max 21
_diffrn_reflns_limit_l_min -21
_diffrn_reflns_number 14327
_diffrn_reflns_theta_full 27.57
_diffrn_reflns_theta_max 27.57
_diffrn_reflns_theta_min 1.95
_diffrn_standards_interval_time '20 sec/frame'
_exptl_absorpt_coefficient_mu 0.154
_exptl_absorpt_correction_type none
_exptl_crystal_colour colorless
_exptl_crystal_density_diffrn 1.095
_exptl_crystal_density_method 'not measured'
_exptl_crystal_description plate
_exptl_crystal_F_000 512
_exptl_crystal_size_max 0.4
_exptl_crystal_size_mid 0.3
_exptl_crystal_size_min 0.15
_refine_diff_density_max 2.237
_refine_diff_density_min -0.589
_refine_diff_density_rms 0.079
_refine_ls_abs_structure_details 'Flack H D (1983), Acta Cryst. A39, 876-881'
_refine_ls_abs_structure_Flack 0.08(18)
_refine_ls_extinction_method none
_refine_ls_goodness_of_fit_ref 1.032
_refine_ls_hydrogen_treatment mixed
_refine_ls_matrix_type full
_refine_ls_number_parameters 293
_refine_ls_number_reflns 6461
_refine_ls_number_restraints 1
_refine_ls_restrained_S_all 1.032
_refine_ls_R_factor_all 0.0860
_refine_ls_R_factor_gt 0.0664
_refine_ls_shift/su_max 0.012
_refine_ls_shift/su_mean 0.000
_refine_ls_structure_factor_coef Fsqd
_refine_ls_weighting_details 'calc w=1/[\s^2^(Fo^2^)+(0.1021P)^2^+1.5029P] where P=(Fo^2^+2Fc^2^)/3'
_refine_ls_weighting_scheme calc
_refine_ls_wR_factor_gt 0.1696
_refine_ls_wR_factor_ref 0.1879
_reflns_number_gt 5259
_reflns_number_total 6461
_reflns_threshold_expression >2sigma(I)
_cod_data_source_file 1267-1672.cff
_cod_data_source_block orgal3nm
_cod_original_sg_symbol_H-M P12(1)1
_cod_database_code 8101884

loop_
_symmetry_equiv_pos_as_xyz
'x, y, z'
'-x, y+1/2, -z'

loop_
_atom_site_label
_atom_site_type_symbol
_atom_site_fract_x
_atom_site_fract_y
_atom_site_fract_z
_atom_site_U_iso_or_equiv
_atom_site_adp_type
_atom_site_occupancy
_atom_site_symmetry_multiplicity
_atom_site_Wyckoff_symbol
_atom_site_calc_flag
_atom_site_refinement_flags
_atom_site_disorder_assembly
_atom_site_disorder_group
H1N H -0.136(5) 0.102(7) 0.654(3) 0.043(14) Uiso 1 2 a d . . .
H2N H -0.161(4) 0.065(6) 0.580(3) 0.026(10) Uiso 1 2 a d . . .
Si1 Si 0.03988(10) 0.19111(12) 0.83001(6) 0.0289(2) Uani 1 2 a d . . .
Si2 Si 0.42208(11) -0.14658(16) 0.76571(7) 0.0407(3) Uani 1 2 a d . . .
N1 N -0.1090(3) 0.0561(4) 0.6211(2) 0.0242(6) Uani 1 2 a d . . .
O1 O 0.2813(2) 0.0467(3) 0.60732(14) 0.0246(5) Uani 1 2 a d . . .
O2 O 0.0274(2) 0.2339(3) 0.35296(15) 0.0274(5) Uani 1 2 a d . . .
H2 H 0.0497 0.3303 0.3532 0.041 Uiso 1 2 a calc R . .
O3 O -0.0803(2) 0.0642(3) 0.46504(14) 0.0257(5) Uani 1 2 a d . . .
H3 H -0.0741 0.1288 0.4278 0.038 Uiso 1 2 a calc R . .
O4 O 0.0691(2) 0.2333(3) 0.73629(14) 0.0251(5) Uani 1 2 a d . . .
O5 O 0.3425(2) 0.0264(3) 0.77776(15) 0.0315(6) Uani 1 2 a d . . .
C2 C 0.2802(3) 0.0827(5) 0.5221(2) 0.0271(7) Uani 1 2 a d . . .
C3 C 0.1474(3) 0.1487(4) 0.48463(19) 0.0218(6) Uani 1 2 a d . . .
H3A H 0.1440 0.2653 0.4987 0.026 Uiso 1 2 a calc R . .
C4 C 0.0385(3) 0.0618(4) 0.52033(18) 0.0201(6) Uani 1 2 a d . . .
H4 H 0.0634 -0.0527 0.5313 0.024 Uiso 1 2 a calc R . .
C5 C 0.0077(3) 0.1400(4) 0.6007(2) 0.0217(6) Uani 1 2 a d . . .
H5 H -0.0125 0.2562 0.5906 0.026 Uiso 1 2 a calc R . .
C6 C 0.1087(3) 0.1270(4) 0.6758(2) 0.0216(6) Uani 1 2 a d . . .
H6 H 0.1106 0.0140 0.6961 0.026 Uiso 1 2 a calc R . .
C7 C 0.2422(3) 0.1733(4) 0.6581(2) 0.0244(7) Uani 1 2 a d . . .
H7 H 0.2399 0.2792 0.6300 0.029 Uiso 1 2 a calc R . .
C8 C 0.3102(4) -0.0820(5) 0.4875(2) 0.0332(8) Uani 1 2 a d . . .
H8A H 0.3846 -0.1280 0.5196 0.050 Uiso 1 2 a calc R . .
H8B H 0.3265 -0.0684 0.4322 0.050 Uiso 1 2 a calc R . .
H8C H 0.2385 -0.1544 0.4885 0.050 Uiso 1 2 a calc R . .
C9 C 0.3859(4) 0.2060(6) 0.5125(3) 0.0408(9) Uani 1 2 a d . . .
H9A H 0.3691 0.3069 0.5389 0.061 Uiso 1 2 a calc R . .
H9B H 0.3882 0.2260 0.4556 0.061 Uiso 1 2 a calc R . .
H9C H 0.4671 0.1627 0.5369 0.061 Uiso 1 2 a calc R . .
C10 C 0.1311(3) 0.1359(4) 0.3911(2) 0.0251(7) Uani 1 2 a d . . .
H10A H 0.2099 0.1708 0.3720 0.030 Uiso 1 2 a calc R . .
H10B H 0.1160 0.0223 0.3752 0.030 Uiso 1 2 a calc R . .
C11 C -0.0124(5) -0.0262(5) 0.8372(3) 0.0462(11) Uani 1 2 a d . . .
H11A H -0.0902 -0.0436 0.8004 0.069 Uiso 1 2 a calc R . .
H11B H -0.0272 -0.0492 0.8920 0.069 Uiso 1 2 a calc R . .
H11C H 0.0532 -0.0979 0.8228 0.069 Uiso 1 2 a calc R . .
C12 C 0.1836(5) 0.2281(7) 0.9069(3) 0.0491(12) Uani 1 2 a d . . .
H12A H 0.2528 0.1594 0.8950 0.074 Uiso 1 2 a calc R . .
H12B H 0.1636 0.2029 0.9603 0.074 Uiso 1 2 a calc R . .
H12C H 0.2087 0.3411 0.9049 0.074 Uiso 1 2 a calc R . .
C13 C -0.0915(4) 0.3371(5) 0.8487(2) 0.0350(8) Uani 1 2 a d . . .
C14 C -0.0458(5) 0.5147(5) 0.8458(3) 0.0448(10) Uani 1 2 a d . . .
H14A H -0.0214 0.5371 0.7931 0.067 Uiso 1 2 a calc R . .
H14B H 0.0267 0.5313 0.8871 0.067 Uiso 1 2 a calc R . .
H14C H -0.1139 0.5874 0.8554 0.067 Uiso 1 2 a calc R . .
C15 C -0.2089(4) 0.3166(6) 0.7837(3) 0.0428(10) Uani 1 2 a d . . .
H15A H -0.2752 0.3906 0.7950 0.064 Uiso 1 2 a calc R . .
H15B H -0.2396 0.2058 0.7845 0.064 Uiso 1 2 a calc R . .
H15C H -0.1857 0.3407 0.7309 0.064 Uiso 1 2 a calc R . .
C16 C -0.1314(5) 0.3040(7) 0.9333(3) 0.0543(13) Uani 1 2 a d . . .
H16A H -0.1916 0.3861 0.9451 0.081 Uiso 1 2 a calc R . .
H16B H -0.0570 0.3076 0.9741 0.081 Uiso 1 2 a calc R . .
H16C H -0.1705 0.1976 0.9336 0.081 Uiso 1 2 a calc R . .
C17 C 0.3406(3) 0.1770(5) 0.7349(2) 0.0305(7) Uani 1 2 a d . . .
H17A H 0.4250 0.1982 0.7201 0.037 Uiso 1 2 a calc R . .
H17B H 0.3200 0.2654 0.7701 0.037 Uiso 1 2 a calc R . .
C18 C 0.3163(5) -0.3056(8) 0.7091(4) 0.0632(14) Uani 1 2 a d . . .
H18A H 0.2587 -0.3486 0.7440 0.095 Uiso 1 2 a calc R . .
H18B H 0.3682 -0.3929 0.6926 0.095 Uiso 1 2 a calc R . .
H18C H 0.2679 -0.2568 0.6617 0.095 Uiso 1 2 a calc R . .
C19 C 0.5639(4) -0.1048(7) 0.7128(3) 0.0510(12) Uani 1 2 a d . . .
H19A H 0.5366 -0.0488 0.6624 0.076 Uiso 1 2 a calc R . .
H19B H 0.6041 -0.2066 0.7020 0.076 Uiso 1 2 a calc R . .
H19C H 0.6240 -0.0374 0.7470 0.076 Uiso 1 2 a calc R . .
C20 C 0.4740(6) -0.2178(7) 0.8733(3) 0.0582(14) Uani 1 2 a d . . .
C21 C 0.3489(7) -0.2505(11) 0.9124(4) 0.093(3) Uani 1 2 a d . . .
H21A H 0.2990 -0.3341 0.8819 0.139 Uiso 1 2 a calc R . .
H21B H 0.2995 -0.1514 0.9114 0.139 Uiso 1 2 a calc R . .
H21C H 0.3716 -0.2861 0.9678 0.139 Uiso 1 2 a calc R . .
C22 C 0.5605(8) -0.0799(12) 0.9160(4) 0.105(3) Uani 1 2 a d . . .
H22A H 0.5526 -0.0779 0.9731 0.158 Uiso 1 2 a calc R . .
H22B H 0.5342 0.0241 0.8920 0.158 Uiso 1 2 a calc R . .
H22C H 0.6482 -0.1005 0.9093 0.158 Uiso 1 2 a calc R . .
C23 C 0.5449(7) -0.3822(9) 0.8722(4) 0.077(2) Uani 1 2 a d . . .
H23A H 0.5579 -0.4279 0.9262 0.116 Uiso 1 2 a calc R . .
H23B H 0.6264 -0.3649 0.8538 0.116 Uiso 1 2 a calc R . .
H23C H 0.4946 -0.4567 0.8358 0.116 Uiso 1 2 a calc R . .

loop_
_atom_site_aniso_label
_atom_site_aniso_U_11
_atom_site_aniso_U_22
_atom_site_aniso_U_33
_atom_site_aniso_U_23
_atom_site_aniso_U_13
_atom_site_aniso_U_12
Si1 0.0389(5) 0.0265(5) 0.0210(4) -0.0022(4) 0.0028(4) 0.0032(4)
Si2 0.0375(6) 0.0455(7) 0.0394(6) 0.0001(5) 0.0063(5) 0.0069(5)
N1 0.0224(14) 0.0279(15) 0.0231(14) -0.0034(13) 0.0064(12) -0.0032(12)
O1 0.0219(11) 0.0272(12) 0.0252(11) 0.0036(10) 0.0057(9) 0.0015(10)
O2 0.0335(13) 0.0222(12) 0.0263(12) 0.0032(9) 0.0029(10) 0.0038(10)
O3 0.0215(11) 0.0323(13) 0.0225(11) 0.0017(10) 0.0009(9) -0.0026(10)
O4 0.0289(12) 0.0222(11) 0.0245(11) -0.0043(9) 0.0046(9) 0.0034(9)
O5 0.0271(12) 0.0411(15) 0.0256(12) 0.0019(11) 0.0012(9) 0.0045(11)
C2 0.0198(15) 0.0337(19) 0.0290(17) 0.0037(14) 0.0073(13) 0.0000(13)
C3 0.0220(15) 0.0217(16) 0.0219(15) 0.0000(12) 0.0037(12) -0.0004(12)
C4 0.0186(14) 0.0184(14) 0.0232(14) 0.0027(12) 0.0019(11) 0.0023(12)
C5 0.0227(15) 0.0175(14) 0.0261(15) 0.0007(12) 0.0076(12) 0.0016(12)
C6 0.0231(15) 0.0190(14) 0.0232(15) -0.0016(12) 0.0052(12) 0.0004(12)
C7 0.0208(14) 0.0228(16) 0.0296(16) 0.0007(13) 0.0038(12) -0.0010(13)
C8 0.0272(17) 0.042(2) 0.0318(18) 0.0001(16) 0.0086(14) 0.0123(15)
C9 0.0272(18) 0.054(3) 0.042(2) 0.011(2) 0.0077(15) -0.0121(19)
C10 0.0290(17) 0.0252(15) 0.0223(15) 0.0013(13) 0.0075(13) 0.0012(13)
C11 0.078(3) 0.031(2) 0.030(2) 0.0039(16) 0.010(2) 0.001(2)
C12 0.051(3) 0.062(3) 0.0301(19) -0.014(2) -0.0064(17) 0.015(2)
C13 0.047(2) 0.0312(19) 0.0297(18) -0.0056(16) 0.0157(16) -0.0008(17)
C14 0.053(3) 0.030(2) 0.052(3) -0.0094(19) 0.012(2) 0.0006(19)
C15 0.035(2) 0.044(2) 0.052(3) -0.0070(19) 0.0150(18) 0.0077(18)
C16 0.070(3) 0.062(3) 0.037(2) -0.007(2) 0.028(2) 0.004(3)
C17 0.0270(16) 0.0335(19) 0.0292(16) -0.0006(16) -0.0023(13) -0.0024(15)
C18 0.057(3) 0.050(3) 0.077(3) -0.017(3) -0.011(2) -0.005(3)
C19 0.034(2) 0.076(4) 0.045(2) -0.005(2) 0.0140(18) 0.010(2)
C20 0.066(3) 0.069(3) 0.039(2) 0.003(2) 0.005(2) 0.030(3)
C21 0.103(5) 0.116(6) 0.072(4) 0.056(4) 0.055(4) 0.060(5)
C22 0.104(5) 0.139(7) 0.056(4) -0.045(4) -0.045(4) 0.044(5)
C23 0.093(4) 0.080(4) 0.061(3) 0.020(3) 0.018(3) 0.051(4)

loop_
_atom_type_symbol
_atom_type_description
_atom_type_scat_dispersion_real
_atom_type_scat_dispersion_imag
_atom_type_scat_source
C C 0.0033 0.0016 'International Tables Vol C Tables 4.2.6.8 and 6.1.1.4'
H H 0.0000 0.0000 'International Tables Vol C Tables 4.2.6.8 and 6.1.1.4'
N N 0.0061 0.0033 'International Tables Vol C Tables 4.2.6.8 and 6.1.1.4'
O O 0.0106 0.0060 'International Tables Vol C Tables 4.2.6.8 and 6.1.1.4'
Si Si 0.0817 0.0704 'International Tables Vol C Tables 4.2.6.8 and 6.1.1.4'

loop_
_geom_angle_atom_site_label_1
_geom_angle_atom_site_label_2
_geom_angle_atom_site_label_3
_geom_angle
_geom_angle_site_symmetry_1
_geom_angle_site_symmetry_3
_geom_angle_publ_flag
O4 Si1 C12 111.5(2) . . ?
O4 Si1 C11 110.55(17) . . ?
C12 Si1 C11 109.3(2) . . ?
O4 Si1 C13 105.00(15) . . ?
C12 Si1 C13 109.4(2) . . ?
C11 Si1 C13 111.1(2) . . ?
O5 Si2 C19 110.5(2) . . ?
O5 Si2 C18 111.8(2) . . ?
C19 Si2 C18 110.5(3) . . ?
O5 Si2 C20 103.43(19) . . ?
C19 Si2 C20 110.8(2) . . ?
C18 Si2 C20 109.5(3) . . ?
C7 O1 C2 117.8(3) . . ?
C6 O4 Si1 129.8(2) . . ?
C17 O5 Si2 130.2(2) . . ?
O1 C2 C8 102.6(3) . . ?
O1 C2 C9 109.3(3) . . ?
C8 C2 C9 110.6(3) . . ?
O1 C2 C3 110.4(3) . . ?
C8 C2 C3 112.5(3) . . ?
C9 C2 C3 111.2(3) . . ?
C4 C3 C10 111.9(3) . . ?
C4 C3 C2 111.6(3) . . ?
C10 C3 C2 110.4(3) . . ?
O3 C4 C3 112.2(2) . . ?
O3 C4 C5 105.8(2) . . ?
C3 C4 C5 113.4(3) . . ?
N1 C5 C6 106.7(3) . . ?
N1 C5 C4 106.5(3) . . ?
C6 C5 C4 117.8(3) . . ?
O4 C6 C7 110.6(3) . . ?
O4 C6 C5 106.9(2) . . ?
C7 C6 C5 112.5(3) . . ?
O1 C7 C6 106.5(3) . . ?
O1 C7 C17 106.7(3) . . ?
C6 C7 C17 112.5(3) . . ?
O2 C10 C3 112.2(3) . . ?
C14 C13 C15 108.0(4) . . ?
C14 C13 C16 108.7(4) . . ?
C15 C13 C16 108.9(4) . . ?
C14 C13 Si1 110.6(3) . . ?
C15 C13 Si1 110.8(3) . . ?
C16 C13 Si1 109.8(3) . . ?
O5 C17 C7 111.1(3) . . ?
C23 C20 C22 112.5(5) . . ?
C23 C20 C21 107.1(5) . . ?
C22 C20 C21 114.1(6) . . ?
C23 C20 Si2 109.6(4) . . ?
C22 C20 Si2 106.4(5) . . ?
C21 C20 Si2 107.0(4) . . ?

loop_
_geom_bond_atom_site_label_1
_geom_bond_atom_site_label_2
_geom_bond_distance
_geom_bond_site_symmetry_2
_geom_bond_publ_flag
Si1 O4 1.659(2) . ?
Si1 C12 1.861(4) . ?
Si1 C11 1.864(4) . ?
Si1 C13 1.882(4) . ?
Si2 O5 1.666(3) . ?
Si2 C19 1.864(5) . ?
Si2 C18 1.873(5) . ?
Si2 C20 1.881(5) . ?
N1 C5 1.485(4) . ?
O1 C7 1.427(4) . ?
O1 C2 1.439(4) . ?
O2 C10 1.427(4) . ?
O3 C4 1.443(4) . ?
O4 C6 1.429(4) . ?
O5 C17 1.416(5) . ?
C2 C8 1.511(5) . ?
C2 C9 1.524(5) . ?
C2 C3 1.546(4) . ?
C3 C4 1.534(4) . ?
C3 C10 1.538(4) . ?
C4 C5 1.550(4) . ?
C5 C6 1.523(4) . ?
C6 C7 1.523(4) . ?
C7 C17 1.525(4) . ?
C13 C14 1.529(6) . ?
C13 C15 1.531(6) . ?
C13 C16 1.542(5) . ?
C20 C23 1.536(8) . ?
C20 C22 1.554(10) . ?
C20 C21 1.569(9) . ?

loop_
_geom_torsion_atom_site_label_1
_geom_torsion_atom_site_label_2
_geom_torsion_atom_site_label_3
_geom_torsion_atom_site_label_4
_geom_torsion
_geom_torsion_site_symmetry_1
_geom_torsion_site_symmetry_2
_geom_torsion_site_symmetry_3
_geom_torsion_site_symmetry_4
_geom_torsion_publ_flag
C12 Si1 O4 C6 94.3(3) . . . . ?
C11 Si1 O4 C6 -27.5(3) . . . . ?
C13 Si1 O4 C6 -147.4(3) . . . . ?
C19 Si2 O5 C17 21.9(3) . . . . ?
C18 Si2 O5 C17 -101.7(4) . . . . ?
C20 Si2 O5 C17 140.5(3) . . . . ?
C7 O1 C2 C8 -173.2(3) . . . . ?
C7 O1 C2 C9 69.4(4) . . . . ?
C7 O1 C2 C3 -53.2(4) . . . . ?
O1 C2 C3 C4 -37.2(4) . . . . ?
C8 C2 C3 C4 76.7(3) . . . . ?
C9 C2 C3 C4 -158.6(3) . . . . ?
O1 C2 C3 C10 -162.2(3) . . . . ?
C8 C2 C3 C10 -48.3(4) . . . . ?
C9 C2 C3 C10 76.4(4) . . . . ?
C10 C3 C4 O3 -30.1(4) . . . . ?
C2 C3 C4 O3 -154.3(3) . . . . ?
C10 C3 C4 C5 -150.0(3) . . . . ?
C2 C3 C4 C5 85.9(3) . . . . ?
O3 C4 C5 N1 49.6(3) . . . . ?
C3 C4 C5 N1 173.0(3) . . . . ?
O3 C4 C5 C6 169.3(3) . . . . ?
C3 C4 C5 C6 -67.3(4) . . . . ?
Si1 O4 C6 C7 -114.9(3) . . . . ?
Si1 O4 C6 C5 122.3(3) . . . . ?
N1 C5 C6 O4 -71.2(3) . . . . ?
C4 C5 C6 O4 169.2(3) . . . . ?
N1 C5 C6 C7 167.1(3) . . . . ?
C4 C5 C6 C7 47.5(4) . . . . ?
C2 O1 C7 C6 105.4(3) . . . . ?
C2 O1 C7 C17 -134.3(3) . . . . ?
O4 C6 C7 O1 171.2(2) . . . . ?
C5 C6 C7 O1 -69.3(3) . . . . ?
O4 C6 C7 C17 54.7(4) . . . . ?
C5 C6 C7 C17 174.2(3) . . . . ?
C4 C3 C10 O2 71.0(3) . . . . ?
C2 C3 C10 O2 -164.1(3) . . . . ?
O4 Si1 C13 C14 -62.6(3) . . . . ?
C12 Si1 C13 C14 57.2(4) . . . . ?
C11 Si1 C13 C14 177.9(3) . . . . ?
O4 Si1 C13 C15 57.1(3) . . . . ?
C12 Si1 C13 C15 176.9(3) . . . . ?
C11 Si1 C13 C15 -62.4(3) . . . . ?
O4 Si1 C13 C16 177.5(3) . . . . ?
C12 Si1 C13 C16 -62.8(4) . . . . ?
C11 Si1 C13 C16 57.9(4) . . . . ?
Si2 O5 C17 C7 85.6(4) . . . . ?
O1 C7 C17 O5 -61.9(3) . . . . ?
C6 C7 C17 O5 54.5(4) . . . . ?
O5 Si2 C20 C23 177.7(4) . . . . ?
C19 Si2 C20 C23 -63.9(5) . . . . ?
C18 Si2 C20 C23 58.3(5) . . . . ?
O5 Si2 C20 C22 -60.5(4) . . . . ?
C19 Si2 C20 C22 57.9(5) . . . . ?
C18 Si2 C20 C22 -179.9(4) . . . . ?
O5 Si2 C20 C21 61.8(5) . . . . ?
C19 Si2 C20 C21 -179.7(5) . . . . ?
C18 Si2 C20 C21 -57.5(5) . . . . ?

loop_
_cod_related_entry_id
_cod_related_entry_database
_cod_related_entry_code
1 ChemSpider 30653889
